data_2237344
loop_
_publ_author_name
'Hassam, Mohammad'
'Smith, Vincent J.'

_publ_section_title
;
 1-<i>tert</i>-Butyl 2-ethyl
 5-bromo-3-(thiophen-2-ylcarbonyl)-1<i>H</i>-indole-1,2-dicarboxylate
;
_journal_coeditor_code JJ2160
_journal_issue 2
_journal_name_full 'Acta Crystallographica Section E'
_journal_page_first o237
_journal_paper_doi 10.1107/S1600536813000809
_journal_volume 69
_journal_year 2013
_chemical_formula_iupac 'C21 H20 Br N O5 S'
_chemical_formula_moiety 'C21 H20 Br N O5 S'
_chemical_formula_sum 'C21 H20 Br N O5 S'
_chemical_formula_weight 478.35
_chemical_melting_point 370.13
_chemical_name_common
;
N-Boc-5-bromo-3-(thiophene-2-carbonyl)-1H-indole-2-ethylcarboxylate
;
_chemical_name_systematic
;
1-<i>tert</i>-Butyl 2-ethyl
5-bromo-3-(thiophen-2-ylcarbonyl)-1<i>H</i>-indole-1,2-dicarboxylate
;
_space_group_IT_number 15
_symmetry_cell_setting monoclinic
_symmetry_space_group_name_Hall '-C 2yc'
_symmetry_space_group_name_H-M 'C 1 2/c 1'
_atom_sites_solution_hydrogens geom
_atom_sites_solution_primary direct
_atom_sites_solution_secondary difmap
_audit_creation_method SHELXL-97
_cell_angle_alpha 90.00
_cell_angle_beta 113.792(2)
_cell_angle_gamma 90.00
_cell_formula_units_Z 8
_cell_length_a 16.220(3)
_cell_length_b 15.361(3)
_cell_length_c 18.224(4)
_cell_measurement_reflns_used 6586
_cell_measurement_temperature 100(2)
_cell_measurement_theta_max 27.56
_cell_measurement_theta_min 2.44
_cell_volume 4154.7(14)
_computing_cell_refinement 'SAINT (Bruker, 2009)'
_computing_data_collection 'APEX2 (Bruker, 2009)'
_computing_data_reduction 'SAINT (Bruker, 2009)'
_computing_molecular_graphics 'X-SEED (Barbour, 2001; Atwood & Barbour, 2003)'
_computing_publication_material 'X-SEED (Barbour, 2001; Atwood & Barbour, 2003)'
_computing_structure_refinement 'SHELXL97 (Sheldrick, 2008)'
_computing_structure_solution 'SHELXS97 (Sheldrick, 2008)'
_diffrn_ambient_temperature 100(2)
_diffrn_measured_fraction_theta_full 1.000
_diffrn_measured_fraction_theta_max 0.949
_diffrn_measurement_device_type 'Bruker APEXII CCD'
_diffrn_measurement_method '\f and \w scans'
_diffrn_radiation_monochromator graphite
_diffrn_radiation_type MoK\a
_diffrn_radiation_wavelength 0.71073
_diffrn_reflns_av_R_equivalents 0.0392
_diffrn_reflns_av_sigmaI/netI 0.0329
_diffrn_reflns_limit_h_max 20
_diffrn_reflns_limit_h_min -20
_diffrn_reflns_limit_k_max 19
_diffrn_reflns_limit_k_min -19
_diffrn_reflns_limit_l_max 24
_diffrn_reflns_limit_l_min -24
_diffrn_reflns_number 23562
_diffrn_reflns_theta_full 26.00
_diffrn_reflns_theta_max 28.19
_diffrn_reflns_theta_min 1.91
_diffrn_standards_number 0
_exptl_absorpt_coefficient_mu 2.112
_exptl_absorpt_correction_T_max 0.7206
_exptl_absorpt_correction_T_min 0.5372
_exptl_absorpt_correction_type multi-scan
_exptl_absorpt_process_details '[symmetry-related measurements (SADABS; Bruker, 2009)]'
_exptl_crystal_colour colourless
_exptl_crystal_density_diffrn 1.530
_exptl_crystal_density_method 'not measured'
_exptl_crystal_description 'rectangular prisms'
_exptl_crystal_F_000 1952
_exptl_crystal_size_max 0.34
_exptl_crystal_size_mid 0.21
_exptl_crystal_size_min 0.17
_refine_diff_density_max 0.377
_refine_diff_density_min -0.383
_refine_ls_extinction_method none
_refine_ls_goodness_of_fit_ref 1.049
_refine_ls_hydrogen_treatment constr
_refine_ls_matrix_type full
_refine_ls_number_parameters 279
_refine_ls_number_reflns 4855
_refine_ls_number_restraints 13
_refine_ls_restrained_S_all 1.050
_refine_ls_R_factor_all 0.0376
_refine_ls_R_factor_gt 0.0285
_refine_ls_shift/su_max 0.001
_refine_ls_shift/su_mean 0.000
_refine_ls_structure_factor_coef Fsqd
_refine_ls_weighting_details 'calc w=1/[\s^2^(Fo^2^)+(0.0296P)^2^+2.6317P] where P=(Fo^2^+2Fc^2^)/3'
_refine_ls_weighting_scheme calc
_refine_ls_wR_factor_gt 0.0632
_refine_ls_wR_factor_ref 0.0661
_reflns_number_gt 4101
_reflns_number_total 4855
_reflns_threshold_expression I>2sigma(I)
_cod_data_source_file jj2160.cif
_cod_data_source_block I
_cod_original_cell_volume 4154.7(15)
_cod_original_sg_symbol_H-M 'C 2/c'
_cod_database_code 2237344
_cod_database_fobs_code 2237344

loop_
_symmetry_equiv_pos_as_xyz
'x, y, z'
'-x, y, -z+1/2'
'x+1/2, y+1/2, z'
'-x+1/2, y+1/2, -z+1/2'
'-x, -y, -z'
'x, -y, z-1/2'
'-x+1/2, -y+1/2, -z'
'x+1/2, -y+1/2, z-1/2'

loop_
_atom_site_type_symbol
_atom_site_label
_atom_site_fract_x
_atom_site_fract_y
_atom_site_fract_z
_atom_site_U_iso_or_equiv
_atom_site_adp_type
_atom_site_calc_flag
_atom_site_refinement_flags
_atom_site_occupancy
_atom_site_symmetry_multiplicity
_atom_site_disorder_assembly
_atom_site_disorder_group
Br Br1 -0.187401(12) -0.022969(12) -0.284234(11) 0.02154(6) Uani d . 1 1 . .
O O1 0.21832(9) 0.04217(8) 0.06003(8) 0.0220(3) Uani d . 1 1 . .
N N1 0.09114(9) 0.12572(9) 0.02039(8) 0.0140(3) Uani d . 1 1 . .
C C1 0.04334(12) 0.19832(11) 0.02894(10) 0.0143(4) Uani d . 1 1 . .
O O2 0.22623(8) 0.18743(8) 0.08505(7) 0.0168(3) Uani d . 1 1 . .
C C2 0.03540(10) 0.08118(9) -0.04949(10) 0.0143(3) Uani d D 1 1 . .
O O3 0.11295(9) 0.22588(8) 0.16936(7) 0.0223(3) Uani d . 1 1 . .
C C3 0.05264(11) 0.00587(10) -0.08360(9) 0.0165(4) Uani d D 1 1 . .
H H3 0.1083 -0.0243 -0.0598 0.020 Uiso calc R 1 1 . .
O O4 0.06607(8) 0.33759(8) 0.08185(7) 0.0167(3) Uani d . 1 1 . .
C C4 -0.01584(11) -0.02275(11) -0.15432(10) 0.0173(4) Uani d D 1 1 . .
H H4 -0.0072 -0.0740 -0.1795 0.021 Uiso calc R 1 1 . .
O O5 -0.14693(9) 0.30149(9) -0.11372(7) 0.0229(3) Uani d . 1 1 . .
C C5 -0.09682(11) 0.02238(10) -0.18879(10) 0.0167(4) Uani d D 1 1 . .
C C6 -0.11345(11) 0.09814(10) -0.15555(9) 0.0159(4) Uani d D 1 1 . .
H H6 -0.1687 0.1289 -0.1802 0.019 Uiso calc R 1 1 . .
C C7 -0.04550(10) 0.12713(11) -0.08437(9) 0.0143(3) Uani d D 1 1 . .
C C8 -0.03952(12) 0.20088(11) -0.03284(10) 0.0147(4) Uani d . 1 1 . .
C C9 -0.11022(12) 0.26847(12) -0.04742(11) 0.0165(4) Uani d . 1 1 A .
C C10 -0.13346(11) 0.29232(11) 0.01992(10) 0.0147(4) Uani d D 1 1 . .
C C14 0.07984(11) 0.25376(11) 0.10226(11) 0.0158(4) Uani d . 1 1 . .
C C15 0.08485(13) 0.39806(12) 0.14842(11) 0.0217(4) Uani d . 1 1 . .
H H15A 0.1485 0.3932 0.1869 0.026 Uiso calc R 1 1 . .
H H15B 0.0457 0.3853 0.1771 0.026 Uiso calc R 1 1 . .
C C16 0.06589(15) 0.48791(13) 0.11250(13) 0.0294(5) Uani d . 1 1 . .
H H16C 0.0026 0.4918 0.0748 0.044 Uiso calc R 1 1 . .
H H16A 0.1047 0.4994 0.0840 0.044 Uiso calc R 1 1 . .
H H16B 0.0780 0.5310 0.1553 0.044 Uiso calc R 1 1 . .
C C17 0.18541(12) 0.11267(11) 0.05822(10) 0.0159(4) Uani d . 1 1 . .
C C18 0.32643(12) 0.19106(12) 0.13180(11) 0.0190(4) Uani d . 1 1 . .
C C19 0.37308(13) 0.16063(14) 0.07930(12) 0.0249(4) Uani d . 1 1 . .
H H19C 0.3471 0.1907 0.0275 0.037 Uiso calc R 1 1 . .
H H19A 0.3648 0.0977 0.0708 0.037 Uiso calc R 1 1 . .
H H19B 0.4376 0.1738 0.1056 0.037 Uiso calc R 1 1 . .
C C20 0.34088(14) 0.28765(13) 0.14976(13) 0.0293(5) Uani d . 1 1 . .
H H20A 0.3061 0.3063 0.1802 0.044 Uiso calc R 1 1 . .
H H20B 0.3209 0.3202 0.0993 0.044 Uiso calc R 1 1 . .
H H20C 0.4050 0.2988 0.1814 0.044 Uiso calc R 1 1 . .
C C21 0.35137(14) 0.13828(14) 0.20765(11) 0.0278(5) Uani d . 1 1 . .
H H21A 0.3417 0.0763 0.1940 0.042 Uiso calc R 1 1 . .
H H21C 0.3137 0.1561 0.2357 0.042 Uiso calc R 1 1 . .
H H21B 0.4149 0.1481 0.2425 0.042 Uiso calc R 1 1 . .
S S1A -0.18632(4) 0.39061(3) 0.01797(3) 0.01650(16) Uani d PD 0.9021(19) 1 A 1
C C11A -0.12031(18) 0.24830(18) 0.08752(18) 0.0212(5) Uani d PD 0.902(2) 1 A 1
H H11A -0.0924 0.1927 0.0987 0.025 Uiso calc PR 0.9021(19) 1 A 1
C C12A -0.1506(2) 0.2902(3) 0.1402(3) 0.0196(4) Uani d PD 0.9021(19) 1 A 1
H H12A -0.1462 0.2667 0.1899 0.024 Uiso calc PR 0.9021(19) 1 A 1
C C13A -0.1874(3) 0.3695(3) 0.11084(15) 0.0161(6) Uani d PD 0.9021(19) 1 A 1
H H13A -0.2108 0.4084 0.1382 0.019 Uiso calc PR 0.9021(19) 1 A 1
S S1B -0.1088(5) 0.2256(4) 0.1026(3) 0.01650(16) Uani d PD 0.0979(19) 1 A 2
C C11B -0.1782(13) 0.3643(9) 0.0245(15) 0.0212(5) Uani d PD 0.0979(19) 1 A 2
H H11B -0.1971 0.4082 -0.0157 0.025 Uiso calc PR 0.0979(19) 1 A 2
C C12B -0.194(3) 0.368(3) 0.0944(18) 0.0161(6) Uani d PD 0.0979(19) 1 A 2
H H12B -0.2251 0.4149 0.1065 0.019 Uiso calc PR 0.0979(19) 1 A 2
C C13B -0.161(2) 0.298(2) 0.143(3) 0.0196(4) Uani d PD 0.0979(19) 1 A 2
H H13B -0.1655 0.2895 0.1930 0.024 Uiso calc PR 0.0979(19) 1 A 2

loop_
_atom_site_aniso_label
_atom_site_aniso_U_11
_atom_site_aniso_U_22
_atom_site_aniso_U_33
_atom_site_aniso_U_12
_atom_site_aniso_U_13
_atom_site_aniso_U_23
Br1 0.01920(10) 0.02324(11) 0.01899(10) -0.00231(8) 0.00438(7) -0.00483(7)
O1 0.0186(7) 0.0174(7) 0.0266(7) 0.0045(5) 0.0056(6) -0.0011(5)
N1 0.0133(7) 0.0144(7) 0.0138(7) 0.0008(6) 0.0051(6) -0.0017(6)
C1 0.0166(9) 0.0130(8) 0.0164(9) 0.0025(7) 0.0099(7) 0.0014(7)
O2 0.0136(6) 0.0167(6) 0.0178(6) -0.0006(5) 0.0040(5) -0.0017(5)
C2 0.0147(8) 0.0139(8) 0.0145(8) -0.0028(7) 0.0061(7) 0.0000(7)
O3 0.0296(7) 0.0216(7) 0.0148(7) 0.0044(6) 0.0078(6) 0.0005(5)
C3 0.0165(9) 0.0145(9) 0.0199(9) 0.0022(7) 0.0087(7) 0.0006(7)
O4 0.0196(6) 0.0139(6) 0.0158(6) -0.0004(5) 0.0062(5) -0.0028(5)
C4 0.0213(9) 0.0141(8) 0.0189(9) -0.0002(7) 0.0106(8) -0.0022(7)
O5 0.0266(7) 0.0251(7) 0.0167(7) 0.0076(6) 0.0084(6) 0.0043(5)
C5 0.0176(9) 0.0186(9) 0.0138(8) -0.0040(7) 0.0065(7) -0.0013(7)
C6 0.0152(9) 0.0179(9) 0.0158(9) 0.0003(7) 0.0075(7) 0.0019(7)
C7 0.0158(9) 0.0143(8) 0.0158(9) 0.0009(7) 0.0093(7) 0.0016(7)
C8 0.0185(9) 0.0143(8) 0.0146(9) 0.0008(7) 0.0103(7) 0.0010(7)
C9 0.0154(9) 0.0165(9) 0.0183(9) -0.0005(7) 0.0074(7) -0.0011(7)
C10 0.0116(8) 0.0154(8) 0.0172(9) 0.0019(7) 0.0059(7) -0.0003(7)
C14 0.0131(8) 0.0175(9) 0.0193(9) 0.0013(7) 0.0091(7) -0.0015(7)
C15 0.0258(10) 0.0202(10) 0.0167(9) -0.0030(8) 0.0060(8) -0.0082(7)
C16 0.0334(12) 0.0202(10) 0.0264(11) 0.0014(9) 0.0034(9) -0.0064(8)
C17 0.0172(9) 0.0186(9) 0.0124(8) 0.0006(7) 0.0068(7) 0.0005(7)
C18 0.0128(8) 0.0260(10) 0.0161(9) -0.0030(7) 0.0036(7) -0.0009(7)
C19 0.0187(10) 0.0322(11) 0.0250(10) 0.0017(8) 0.0100(8) 0.0047(9)
C20 0.0249(11) 0.0277(11) 0.0309(11) -0.0083(9) 0.0068(9) -0.0066(9)
C21 0.0235(10) 0.0381(12) 0.0178(10) -0.0044(9) 0.0043(8) 0.0046(9)
S1A 0.0180(3) 0.0143(3) 0.0192(3) 0.0051(2) 0.0095(2) 0.0010(2)
C11A 0.0184(13) 0.0143(13) 0.0291(14) 0.0058(10) 0.0080(11) 0.0014(10)
C12A 0.0206(13) 0.0209(13) 0.0189(10) 0.0016(10) 0.0096(10) 0.0000(8)
C13A 0.0188(12) 0.0188(9) 0.0142(15) 0.0031(9) 0.0102(14) -0.0018(14)
S1B 0.0180(3) 0.0143(3) 0.0192(3) 0.0051(2) 0.0095(2) 0.0010(2)
C11B 0.0184(13) 0.0143(13) 0.0291(14) 0.0058(10) 0.0080(11) 0.0014(10)
C12B 0.0188(12) 0.0188(9) 0.0142(15) 0.0031(9) 0.0102(14) -0.0018(14)
C13B 0.0206(13) 0.0209(13) 0.0189(10) 0.0016(10) 0.0096(10) 0.0000(8)

loop_
_atom_type_symbol
_atom_type_description
_atom_type_scat_dispersion_real
_atom_type_scat_dispersion_imag
_atom_type_scat_source
C C 0.0033 0.0016 'International Tables Vol C Tables 4.2.6.8 and 6.1.1.4'
H H 0.0000 0.0000 'International Tables Vol C Tables 4.2.6.8 and 6.1.1.4'
N N 0.0061 0.0033 'International Tables Vol C Tables 4.2.6.8 and 6.1.1.4'
O O 0.0106 0.0060 'International Tables Vol C Tables 4.2.6.8 and 6.1.1.4'
S S 0.1246 0.1234 'International Tables Vol C Tables 4.2.6.8 and 6.1.1.4'
Br Br -0.2901 2.4595 'International Tables Vol C Tables 4.2.6.8 and 6.1.1.4'

loop_
_geom_angle_atom_site_label_1
_geom_angle_atom_site_label_2
_geom_angle_atom_site_label_3
_geom_angle
C1 N1 C2 107.77(13)
C1 N1 C17 126.56(15)
C2 N1 C17 123.07(13)
C8 C1 N1 109.67(15)
C8 C1 C14 128.83(16)
N1 C1 C14 121.09(15)
C17 O2 C18 120.67(14)
C3 C2 C7 122.48(14)
C3 C2 N1 129.51(13)
C7 C2 N1 108.00(12)
C4 C3 C2 116.55(15)
C4 C3 H3 121.7
C2 C3 H3 121.7
C14 O4 C15 115.31(14)
C3 C4 C5 121.11(15)
C3 C4 H4 119.4
C5 C4 H4 119.4
C6 C5 C4 122.36(15)
C6 C5 Br1 119.51(11)
C4 C5 Br1 118.13(11)
C5 C6 C7 117.02(15)
C5 C6 H6 121.5
C7 C6 H6 121.5
C6 C7 C2 120.47(14)
C6 C7 C8 132.37(15)
C2 C7 C8 107.16(14)
C1 C8 C7 107.38(15)
C1 C8 C9 126.85(16)
C7 C8 C9 125.72(15)
O5 C9 C10 122.43(16)
O5 C9 C8 119.94(16)
C10 C9 C8 117.62(15)
C11B C10 C11A 104.3(12)
C11B C10 C9 125.8(12)
C11A C10 C9 129.86(16)
C11A C10 S1A 110.60(15)
C9 C10 S1A 119.53(12)
C11B C10 S1B 112.0(12)
C9 C10 S1B 122.2(3)
S1A C10 S1B 118.3(3)
O3 C14 O4 125.80(16)
O3 C14 C1 124.23(16)
O4 C14 C1 109.90(15)
O4 C15 C16 106.54(15)
O4 C15 H15A 110.4
C16 C15 H15A 110.4
O4 C15 H15B 110.4
C16 C15 H15B 110.4
H15A C15 H15B 108.6
C15 C16 H16C 109.5
C15 C16 H16A 109.5
H16C C16 H16A 109.5
C15 C16 H16B 109.5
H16C C16 H16B 109.5
H16A C16 H16B 109.5
O1 C17 O2 128.62(17)
O1 C17 N1 121.44(16)
O2 C17 N1 109.86(15)
O2 C18 C21 109.18(15)
O2 C18 C19 109.43(14)
C21 C18 C19 113.28(17)
O2 C18 C20 101.33(14)
C21 C18 C20 111.51(16)
C19 C18 C20 111.42(16)
C18 C19 H19C 109.5
C18 C19 H19A 109.5
H19C C19 H19A 109.5
C18 C19 H19B 109.5
H19C C19 H19B 109.5
H19A C19 H19B 109.5
C18 C20 H20A 109.5
C18 C20 H20B 109.5
H20A C20 H20B 109.5
C18 C20 H20C 109.5
H20A C20 H20C 109.5
H20B C20 H20C 109.5
C18 C21 H21A 109.5
C18 C21 H21C 109.5
H21A C21 H21C 109.5
C18 C21 H21B 109.5
H21A C21 H21B 109.5
H21C C21 H21B 109.5
C10 S1A C13A 90.96(18)
C10 C11A C12A 115.3(3)
C10 C11A H11A 122.3
C12A C11A H11A 122.3
C13A C12A C11A 111.1(4)
C13A C12A H12A 124.5
C11A C12A H12A 124.5
C12A C13A S1A 112.1(4)
C12A C13A H13A 124.0
S1A C13A H13A 124.0
C13B S1B C10 90.7(19)
C10 C11B C12B 113(3)
C10 C11B H11B 123.4
C12B C11B H11B 123.4
C13B C12B C11B 113(4)
C13B C12B H12B 123.6
C11B C12B H12B 123.6
C12B C13B S1B 111(4)
C12B C13B H13B 124.4
S1B C13B H13B 124.4

loop_
_geom_bond_atom_site_label_1
_geom_bond_atom_site_label_2
_geom_bond_distance
Br1 C5 1.8993(17)
O1 C17 1.202(2)
N1 C1 1.402(2)
N1 C2 1.406(2)
N1 C17 1.415(2)
C1 C8 1.362(2)
C1 C14 1.491(2)
O2 C17 1.317(2)
O2 C18 1.501(2)
C2 C3 1.3940(15)
C2 C7 1.3968(15)
O3 C14 1.199(2)
C3 C4 1.3903(16)
C3 H3 0.9500
O4 C14 1.334(2)
O4 C15 1.459(2)
C4 C5 1.3909(16)
C4 H4 0.9500
O5 C9 1.221(2)
C5 C6 1.3878(15)
C6 C7 1.3935(16)
C6 H6 0.9500
C7 C8 1.450(2)
C8 C9 1.489(2)
C9 C10 1.468(2)
C10 C11B 1.344(4)
C10 C11A 1.345(3)
C10 S1A 1.7297(17)
C10 S1B 1.730(2)
C15 C16 1.505(3)
C15 H15A 0.9900
C15 H15B 0.9900
C16 H16C 0.9800
C16 H16A 0.9800
C16 H16B 0.9800
C18 C21 1.510(3)
C18 C19 1.514(3)
C18 C20 1.517(3)
C19 H19C 0.9800
C19 H19A 0.9800
C19 H19B 0.9800
C20 H20A 0.9800
C20 H20B 0.9800
C20 H20C 0.9800
C21 H21A 0.9800
C21 H21C 0.9800
C21 H21B 0.9800
S1A C13A 1.730(3)
C11A C12A 1.400(3)
C11A H11A 0.9500
C12A C13A 1.367(3)
C12A H12A 0.9500
C13A H13A 0.9500
S1B C13B 1.730(3)
C11B C12B 1.400(4)
C11B H11B 0.9500
C12B C13B 1.367(3)
C12B H12B 0.9500
C13B H13B 0.9500

loop_
_geom_hbond_atom_site_label_D
_geom_hbond_atom_site_label_H
_geom_hbond_atom_site_label_A
_geom_hbond_site_symmetry_D
_geom_hbond_site_symmetry_H
_geom_hbond_site_symmetry_A
_geom_hbond_distance_DH
_geom_hbond_distance_HA
_geom_hbond_distance_DA
_geom_hbond_angle_DHA
_geom_hbond_publ_flag
C12A H12A O3 1_555 1_555 2_555 0.95 2.48 3.418(5) 169 yes

loop_
_geom_torsion_atom_site_label_1
_geom_torsion_atom_site_label_2
_geom_torsion_atom_site_label_3
_geom_torsion_atom_site_label_4
_geom_torsion
C2 N1 C1 C8 -0.25(19)
C17 N1 C1 C8 161.74(16)
C2 N1 C1 C14 173.05(15)
C17 N1 C1 C14 -25.0(3)
C1 N1 C2 C3 179.52(17)
C17 N1 C2 C3 16.8(3)
C1 N1 C2 C7 1.06(19)
C17 N1 C2 C7 -161.70(15)
C7 C2 C3 C4 -1.0(3)
N1 C2 C3 C4 -179.25(17)
C2 C3 C4 C5 0.3(3)
C3 C4 C5 C6 0.7(3)
C3 C4 C5 Br1 -178.72(14)
C4 C5 C6 C7 -1.1(3)
Br1 C5 C6 C7 178.34(12)
C5 C6 C7 C2 0.4(2)
C5 C6 C7 C8 -178.75(17)
C3 C2 C7 C6 0.6(3)
N1 C2 C7 C6 179.21(15)
C3 C2 C7 C8 179.98(16)
N1 C2 C7 C8 -1.43(19)
N1 C1 C8 C7 -0.63(19)
C14 C1 C8 C7 -173.26(16)
N1 C1 C8 C9 -178.36(16)
C14 C1 C8 C9 9.0(3)
C6 C7 C8 C1 -179.46(18)
C2 C7 C8 C1 1.28(19)
C6 C7 C8 C9 -1.7(3)
C2 C7 C8 C9 179.04(16)
C1 C8 C9 O5 131.0(2)
C7 C8 C9 O5 -46.3(3)
C1 C8 C9 C10 -49.4(3)
C7 C8 C9 C10 133.27(18)
O5 C9 C10 C11B -17.3(12)
C8 C9 C10 C11B 163.2(11)
O5 C9 C10 C11A 159.1(2)
C8 C9 C10 C11A -20.4(3)
O5 C9 C10 S1A -20.7(2)
C8 C9 C10 S1A 159.78(13)
O5 C9 C10 S1B 159.9(3)
C8 C9 C10 S1B -19.6(4)
C15 O4 C14 O3 -6.9(2)
C15 O4 C14 C1 170.13(14)
C8 C1 C14 O3 127.0(2)
N1 C1 C14 O3 -44.9(3)
C8 C1 C14 O4 -50.1(2)
N1 C1 C14 O4 138.06(16)
C14 O4 C15 C16 179.51(15)
C18 O2 C17 O1 -6.5(3)
C18 O2 C17 N1 176.60(14)
C1 N1 C17 O1 165.06(17)
C2 N1 C17 O1 -35.5(3)
C1 N1 C17 O2 -17.8(2)
C2 N1 C17 O2 141.64(15)
C17 O2 C18 C21 -61.6(2)
C17 O2 C18 C19 62.9(2)
C17 O2 C18 C20 -179.30(15)
C11B C10 S1A C13A 24(8)
C11A C10 S1A C13A 0.89(19)
C9 C10 S1A C13A -179.27(18)
S1B C10 S1A C13A 0.2(3)
C11B C10 C11A C12A -3.2(11)
C9 C10 C11A C12A 179.8(2)
S1A C10 C11A C12A -0.4(3)
S1B C10 C11A C12A 175(3)
C10 C11A C12A C13A -0.5(3)
C11A C12A C13A S1A 1.2(2)
C10 S1A C13A C12A -1.20(17)
C11B C10 S1B C13B 0.0(4)
C11A C10 S1B C13B -2(3)
C9 C10 S1B C13B -177.5(11)
S1A C10 S1B C13B 3.1(10)
C11A C10 C11B C12B 0.3(6)
C9 C10 C11B C12B 177.4(11)
S1A C10 C11B C12B -157(8)
S1B C10 C11B C12B 0.0(5)
C10 C11B C12B C13B 0.0(3)
C11B C12B C13B S1B 0.0(2)
C10 S1B C13B C12B 0.0(3)
